data_1543576
loop_
_publ_author_name
'Mohamed, Shaaban K.'
'Mague, Joel T.'
'Akkurt, Mehmet'
'Ahmed, Eman A.'
'Mohamed, Alaa F.'
'Albayati, Mustafa R.'

_publ_section_title
;
 (4<i>E</i>)-1-Phenyl-4-[(piperidin-1-yl)methylidene]pyrazolidine-3,5-dione
;
_journal_coeditor_code HB4060
_journal_issue 6
_journal_name_full IUCrData
_journal_page_first x161028
_journal_paper_doi 10.1107/S2414314616010282
_journal_volume 1
_journal_year 2016
_chemical_formula_iupac 'C15 H17 N3 O2'
_chemical_formula_moiety 'C15 H17 N3 O2'
_chemical_formula_sum 'C15 H17 N3 O2'
_chemical_formula_weight 271.32
_chemical_name_systematic
;
(4<i>E</i>)-1-Phenyl-4-[(piperidin-1-yl)methylidene]pyrazolidine-3,5-dione
;
_space_group_crystal_system monoclinic
_space_group_IT_number 14
_space_group_name_Hall '-P 2ybc'
_space_group_name_H-M_alt 'P 1 21/c 1'
_symmetry_space_group_name_Hall '-P 2ybc'
_symmetry_space_group_name_H-M 'P 1 21/c 1'
_atom_sites_solution_hydrogens mixed
_atom_sites_solution_primary direct
_atom_sites_solution_secondary difmap
_audit_creation_method SHELXL-2014/7
_cell_angle_alpha 90
_cell_angle_beta 98.762(2)
_cell_angle_gamma 90
_cell_formula_units_Z 4
_cell_length_a 6.3184(2)
_cell_length_b 15.4673(6)
_cell_length_c 13.2528(5)
_cell_measurement_reflns_used 6240
_cell_measurement_temperature 150(2)
_cell_measurement_theta_max 72.1833
_cell_measurement_theta_min 4.4234
_cell_volume 1280.06(8)
_computing_cell_refinement
;
<i>SAINT</i> (Bruker, 2016)
;
_computing_data_collection
;
<i>APEX3</i> (Bruker, 2016)
;
_computing_data_reduction
;
<i>SAINT</i>  (Bruker, 2016)
;
_computing_molecular_graphics
;
<i>DIAMOND</i> (Brandenburg & Putz, 2012)
;
_computing_publication_material
;
<i>SHELXTL</i> (Bruker, 2016)
;
_computing_structure_refinement
;
<i>SHELXL2014</i> (Sheldrick, 2015<i>b</i>)
;
_computing_structure_solution
;
<i>SHELXT</i> (Sheldrick, 2015<i>a</i>)
;
_diffrn_ambient_temperature 150(2)
_diffrn_detector_area_resol_mean 10.4167
_diffrn_measured_fraction_theta_full 0.993
_diffrn_measured_fraction_theta_max 0.984
_diffrn_measurement_device_type 'Bruker D8 VENTURE PHOTON 100 CMOS'
_diffrn_measurement_method '\w scans'
_diffrn_radiation_monochromator mirror
_diffrn_radiation_type CuK\a
_diffrn_radiation_wavelength 1.54178
_diffrn_reflns_av_R_equivalents 0.0532
_diffrn_reflns_limit_h_max 7
_diffrn_reflns_limit_h_min -7
_diffrn_reflns_limit_k_max 18
_diffrn_reflns_limit_k_min -18
_diffrn_reflns_limit_l_max 16
_diffrn_reflns_limit_l_min -16
_diffrn_reflns_number 16143
_diffrn_reflns_theta_full 70.000
_diffrn_reflns_theta_max 72.454
_diffrn_reflns_theta_min 4.423
_exptl_absorpt_coefficient_mu 0.777
_exptl_absorpt_correction_T_max 0.97
_exptl_absorpt_correction_T_min 0.81
_exptl_absorpt_correction_type multi-scan
_exptl_absorpt_process_details
;
(<i>TWINABS</i>; Sheldrick, 2009)
;
_exptl_crystal_colour colourless
_exptl_crystal_density_diffrn 1.408
_exptl_crystal_density_method 'not measured'
_exptl_crystal_description rod
_exptl_crystal_F_000 576
_exptl_crystal_size_max 0.12
_exptl_crystal_size_mid 0.07
_exptl_crystal_size_min 0.04
_refine_diff_density_max 0.207
_refine_diff_density_min -0.207
_refine_ls_extinction_coef 0.0047(6)
_refine_ls_extinction_expression Fc^*^=kFc[1+0.001xFc^2^\l^3^/sin(2\q)]^-1/4^
_refine_ls_extinction_method
;
<i>SHELXL2014</i> (Sheldrick, 2015<i>b</i>)
;
_refine_ls_goodness_of_fit_ref 1.028
_refine_ls_hydrogen_treatment mixed
_refine_ls_matrix_type full
_refine_ls_number_parameters 186
_refine_ls_number_reflns 2493
_refine_ls_number_restraints 0
_refine_ls_restrained_S_all 1.028
_refine_ls_R_factor_all 0.0600
_refine_ls_R_factor_gt 0.0427
_refine_ls_shift/su_max 0.000
_refine_ls_shift/su_mean 0.000
_refine_ls_structure_factor_coef Fsqd
_refine_ls_weighting_details 'w=1/[\s^2^(Fo^2^)+(0.0550P)^2^+0.3794P] where P=(Fo^2^+2Fc^2^)/3'
_refine_ls_weighting_scheme calc
_refine_ls_wR_factor_gt 0.1018
_refine_ls_wR_factor_ref 0.1093
_reflns_number_gt 1946
_reflns_number_total 2493
_reflns_threshold_expression 'I > 2\s(I)'
_cod_data_source_file hb4060sup1.cif
_cod_data_source_block I
_cod_database_code 1543576
_shelx_space_group_comment
;
The symmetry employed for this shelxl refinement is uniquely defined
by the following loop, which should always be used as a source of
symmetry information in preference to the above space-group names.
They are only intended as comments.
;
_shelx_estimated_absorpt_t_min 0.913
_shelx_estimated_absorpt_t_max 0.970

loop_
_space_group_symop_operation_xyz
'x, y, z'
'-x, y+1/2, -z+1/2'
'-x, -y, -z'
'x, -y-1/2, z-1/2'

loop_
_atom_site_type_symbol
_atom_site_label
_atom_site_fract_x
_atom_site_fract_y
_atom_site_fract_z
_atom_site_U_iso_or_equiv
_atom_site_adp_type
_atom_site_calc_flag
_atom_site_occupancy
O O1 0.84360(19) 0.52001(8) 0.37140(9) 0.0280(3) Uani d 1
O O2 0.31975(19) 0.66186(8) 0.53428(9) 0.0305(3) Uani d 1
N N1 0.6720(2) 0.61623(9) 0.57952(10) 0.0246(3) Uani d 1
N N2 0.8306(2) 0.58417(9) 0.52548(10) 0.0239(3) Uani d 1
H H2 0.943(4) 0.5538(15) 0.5650(16) 0.041(6) Uiso d 1
N N3 0.3412(2) 0.56277(10) 0.24051(10) 0.0273(3) Uani d 1
C C1 0.7405(3) 0.56111(10) 0.42895(12) 0.0230(4) Uani d 1
C C2 0.5203(3) 0.59034(11) 0.41576(12) 0.0225(4) Uani d 1
C C3 0.4811(3) 0.62622(11) 0.51260(12) 0.0231(4) Uani d 1
C C4 0.3478(3) 0.58062(11) 0.33819(12) 0.0245(4) Uani d 1
H H4 0.2116 0.5881 0.3590 0.029 Uiso calc 1
C C5 0.5288(3) 0.56342(15) 0.18738(13) 0.0355(5) Uani d 1
H H5A 0.5579 0.5040 0.1653 0.043 Uiso calc 1
H H5B 0.6558 0.5836 0.2346 0.043 Uiso calc 1
C C6 0.4900(3) 0.62225(14) 0.09547(14) 0.0346(4) Uani d 1
H H6A 0.6133 0.6186 0.0577 0.042 Uiso calc 1
H H6B 0.4789 0.6827 0.1185 0.042 Uiso calc 1
C C7 0.2870(3) 0.59810(14) 0.02483(14) 0.0362(5) Uani d 1
H H7A 0.3024 0.5396 -0.0036 0.043 Uiso calc 1
H H7B 0.2619 0.6395 -0.0327 0.043 Uiso calc 1
C C8 0.0982(3) 0.59946(14) 0.08315(14) 0.0354(5) Uani d 1
H H8A 0.0734 0.6594 0.1047 0.042 Uiso calc 1
H H8B -0.0320 0.5799 0.0378 0.042 Uiso calc 1
C C9 0.1371(3) 0.54169(13) 0.17623(13) 0.0314(4) Uani d 1
H H9A 0.0185 0.5488 0.2165 0.038 Uiso calc 1
H H9B 0.1392 0.4806 0.1543 0.038 Uiso calc 1
C C10 0.7371(3) 0.65691(11) 0.67417(12) 0.0239(4) Uani d 1
C C11 0.9487(3) 0.68439(11) 0.70058(13) 0.0280(4) Uani d 1
H H11 1.0486 0.6769 0.6545 0.034 Uiso calc 1
C C12 1.0114(3) 0.72278(12) 0.79519(14) 0.0336(4) Uani d 1
H H12 1.1551 0.7417 0.8136 0.040 Uiso calc 1
C C13 0.8670(3) 0.73380(12) 0.86315(14) 0.0357(5) Uani d 1
H H13 0.9109 0.7605 0.9275 0.043 Uiso calc 1
C C14 0.6583(3) 0.70556(12) 0.83624(14) 0.0332(4) Uani d 1
H H14 0.5591 0.7131 0.8827 0.040 Uiso calc 1
C C15 0.5910(3) 0.66642(11) 0.74251(13) 0.0277(4) Uani d 1
H H15 0.4479 0.6465 0.7252 0.033 Uiso calc 1

loop_
_atom_site_aniso_label
_atom_site_aniso_U_11
_atom_site_aniso_U_22
_atom_site_aniso_U_33
_atom_site_aniso_U_12
_atom_site_aniso_U_13
_atom_site_aniso_U_23
O1 0.0264(6) 0.0348(7) 0.0231(6) 0.0078(5) 0.0045(5) -0.0008(5)
O2 0.0232(6) 0.0392(7) 0.0293(7) 0.0055(5) 0.0044(5) -0.0031(5)
N1 0.0206(7) 0.0311(8) 0.0220(7) 0.0034(6) 0.0028(6) -0.0030(6)
N2 0.0189(7) 0.0306(8) 0.0216(7) 0.0049(6) 0.0014(6) -0.0017(6)
N3 0.0210(7) 0.0391(9) 0.0215(7) 0.0018(6) 0.0025(6) 0.0006(6)
C1 0.0229(8) 0.0239(8) 0.0222(8) 0.0005(6) 0.0029(7) 0.0017(6)
C2 0.0218(8) 0.0246(8) 0.0209(8) 0.0010(6) 0.0028(6) 0.0011(6)
C3 0.0204(8) 0.0252(8) 0.0234(8) -0.0002(6) 0.0027(6) 0.0011(6)
C4 0.0225(8) 0.0272(8) 0.0241(8) 0.0011(6) 0.0042(7) 0.0021(6)
C5 0.0226(9) 0.0612(13) 0.0233(9) 0.0078(8) 0.0054(7) 0.0039(8)
C6 0.0312(10) 0.0435(11) 0.0297(10) -0.0031(8) 0.0063(8) 0.0024(8)
C7 0.0343(10) 0.0466(12) 0.0270(10) 0.0050(8) 0.0028(8) 0.0054(8)
C8 0.0276(10) 0.0491(12) 0.0277(10) 0.0065(8) -0.0012(8) -0.0009(8)
C9 0.0230(9) 0.0449(11) 0.0255(9) -0.0037(7) 0.0012(7) -0.0037(7)
C10 0.0279(9) 0.0216(8) 0.0210(8) 0.0028(6) 0.0003(7) 0.0001(6)
C11 0.0272(9) 0.0283(9) 0.0280(9) 0.0002(7) 0.0027(7) -0.0010(7)
C12 0.0332(10) 0.0303(10) 0.0344(10) 0.0000(7) -0.0043(8) -0.0048(7)
C13 0.0457(11) 0.0328(10) 0.0260(9) 0.0082(8) -0.0032(8) -0.0065(7)
C14 0.0401(11) 0.0340(10) 0.0257(9) 0.0105(8) 0.0056(8) -0.0016(7)
C15 0.0285(9) 0.0292(9) 0.0252(9) 0.0038(7) 0.0037(7) 0.0009(7)

loop_
_atom_type_symbol
_atom_type_description
_atom_type_scat_dispersion_real
_atom_type_scat_dispersion_imag
_atom_type_scat_source
C C 0.0181 0.0091 'International Tables Vol C Tables 4.2.6.8 and 6.1.1.4'
H H 0.0000 0.0000 'International Tables Vol C Tables 4.2.6.8 and 6.1.1.4'
N N 0.0311 0.0180 'International Tables Vol C Tables 4.2.6.8 and 6.1.1.4'
O O 0.0492 0.0322 'International Tables Vol C Tables 4.2.6.8 and 6.1.1.4'

loop_
_geom_angle_atom_site_label_1
_geom_angle_atom_site_label_2
_geom_angle_atom_site_label_3
_geom_angle
C3 N1 C10 128.69(14)
C3 N1 N2 109.25(13)
C10 N1 N2 118.48(13)
C1 N2 N1 109.92(13)
C1 N2 H2 124.2(13)
N1 N2 H2 115.4(13)
C4 N3 C5 124.23(15)
C4 N3 C9 120.63(15)
C5 N3 C9 115.13(14)
O1 C1 N2 121.49(15)
O1 C1 C2 131.76(15)
N2 C1 C2 106.70(14)
C4 C2 C1 133.42(16)
C4 C2 C3 118.37(15)
C1 C2 C3 107.60(14)
O2 C3 N1 124.67(15)
O2 C3 C2 129.46(15)
N1 C3 C2 105.81(14)
N3 C4 C2 130.85(16)
N3 C4 H4 114.6
C2 C4 H4 114.6
N3 C5 C6 110.34(15)
N3 C5 H5A 109.6
C6 C5 H5A 109.6
N3 C5 H5B 109.6
C6 C5 H5B 109.6
H5A C5 H5B 108.1
C5 C6 C7 111.58(17)
C5 C6 H6A 109.3
C7 C6 H6A 109.3
C5 C6 H6B 109.3
C7 C6 H6B 109.3
H6A C6 H6B 108.0
C6 C7 C8 109.83(16)
C6 C7 H7A 109.7
C8 C7 H7A 109.7
C6 C7 H7B 109.7
C8 C7 H7B 109.7
H7A C7 H7B 108.2
C9 C8 C7 111.39(16)
C9 C8 H8A 109.4
C7 C8 H8A 109.4
C9 C8 H8B 109.4
C7 C8 H8B 109.4
H8A C8 H8B 108.0
N3 C9 C8 111.15(16)
N3 C9 H9A 109.4
C8 C9 H9A 109.4
N3 C9 H9B 109.4
C8 C9 H9B 109.4
H9A C9 H9B 108.0
C15 C10 C11 120.53(16)
C15 C10 N1 119.54(15)
C11 C10 N1 119.88(15)
C12 C11 C10 119.13(17)
C12 C11 H11 120.4
C10 C11 H11 120.4
C13 C12 C11 120.89(18)
C13 C12 H12 119.6
C11 C12 H12 119.6
C14 C13 C12 119.30(17)
C14 C13 H13 120.3
C12 C13 H13 120.3
C13 C14 C15 121.20(18)
C13 C14 H14 119.4
C15 C14 H14 119.4
C14 C15 C10 118.93(17)
C14 C15 H15 120.5
C10 C15 H15 120.5

loop_
_geom_bond_atom_site_label_1
_geom_bond_atom_site_label_2
_geom_bond_distance
O1 C1 1.250(2)
O2 C3 1.231(2)
N1 C3 1.393(2)
N1 C10 1.408(2)
N1 N2 1.4078(19)
N2 C1 1.366(2)
N2 H2 0.94(2)
N3 C4 1.318(2)
N3 C5 1.468(2)
N3 C9 1.470(2)
C1 C2 1.448(2)
C2 C4 1.388(2)
C2 C3 1.454(2)
C4 H4 0.9500
C5 C6 1.510(3)
C5 H5A 0.9900
C5 H5B 0.9900
C6 C7 1.515(3)
C6 H6A 0.9900
C6 H6B 0.9900
C7 C8 1.517(3)
C7 H7A 0.9900
C7 H7B 0.9900
C8 C9 1.513(3)
C8 H8A 0.9900
C8 H8B 0.9900
C9 H9A 0.9900
C9 H9B 0.9900
C10 C15 1.396(2)
C10 C11 1.396(2)
C11 C12 1.389(2)
C11 H11 0.9500
C12 C13 1.387(3)
C12 H12 0.9500
C13 C14 1.383(3)
C13 H13 0.9500
C14 C15 1.389(2)
C14 H14 0.9500
C15 H15 0.9500

loop_
_geom_hbond_atom_site_label_D
_geom_hbond_atom_site_label_H
_geom_hbond_atom_site_label_A
_geom_hbond_site_symmetry_A
_geom_hbond_distance_DH
_geom_hbond_distance_HA
_geom_hbond_distance_DA
_geom_hbond_angle_DHA
N2 H2 O1 3_766 0.94(2) 1.86(2) 2.8008(18) 171(2)
C5 H5B O1 . 0.99 2.24 2.979(2) 131
C9 H9A O1 1_455 0.99 2.51 3.421(2) 152
C11 H11 O2 1_655 0.95 2.52 3.471(2) 178
C9 H9B Cg3 3_666 0.99 2.91 3.741(2) 143

loop_
_geom_torsion_atom_site_label_1
_geom_torsion_atom_site_label_2
_geom_torsion_atom_site_label_3
_geom_torsion_atom_site_label_4
_geom_torsion
C3 N1 N2 C1 -8.90(19)
C10 N1 N2 C1 -169.40(14)
N1 N2 C1 O1 -169.98(15)
N1 N2 C1 C2 7.91(18)
O1 C1 C2 C4 2.8(3)
N2 C1 C2 C4 -174.77(18)
O1 C1 C2 C3 173.40(17)
N2 C1 C2 C3 -4.19(18)
C10 N1 C3 O2 -13.6(3)
N2 N1 C3 O2 -171.57(16)
C10 N1 C3 C2 163.79(16)
N2 N1 C3 C2 5.86(18)
C4 C2 C3 O2 -11.6(3)
C1 C2 C3 O2 176.20(18)
C4 C2 C3 N1 171.17(15)
C1 C2 C3 N1 -1.07(18)
C5 N3 C4 C2 -11.1(3)
C9 N3 C4 C2 169.92(18)
C1 C2 C4 N3 -21.8(3)
C3 C2 C4 N3 168.43(17)
C4 N3 C5 C6 -125.26(19)
C9 N3 C5 C6 53.8(2)
N3 C5 C6 C7 -54.8(2)
C5 C6 C7 C8 56.4(2)
C6 C7 C8 C9 -55.3(2)
C4 N3 C9 C8 125.88(18)
C5 N3 C9 C8 -53.2(2)
C7 C8 C9 N3 53.1(2)
C3 N1 C10 C15 42.5(2)
N2 N1 C10 C15 -161.32(15)
C3 N1 C10 C11 -139.96(18)
N2 N1 C10 C11 16.2(2)
C15 C10 C11 C12 -1.1(3)
N1 C10 C11 C12 -178.65(16)
C10 C11 C12 C13 0.1(3)
C11 C12 C13 C14 0.4(3)
C12 C13 C14 C15 0.0(3)
C13 C14 C15 C10 -1.0(3)
C11 C10 C15 C14 1.5(3)
N1 C10 C15 C14 179.07(16)

_cod_database_fobs_code 1543576
